data_7249550
loop_
_publ_author_name
'Shen, Yao-Bin'
'Zhuang, Qian-Hao'
'Wang, Xiao-Lin'
'An, Xiao-De'
'Qiu, Bin'
'Shi, Tiesheng'
'Xiao, Jian'

_publ_section_title
;
 EtOH-mediated cascade C(sp3)--H alkylation via aromatization-driven
 [1,6]-hydride transfer: green and divergent synthesis of spirocyclic
 azepino[4,3,2-cd]indoles
;
_journal_issue 24
_journal_name_full 'Green Chemistry'
_journal_page_first 11899
_journal_page_last 11907
_journal_paper_doi 10.1039/D4GC04534C
_journal_volume 26
_journal_year 2024
_chemical_formula_sum 'C35 H29 Br N4 O3 S'
_chemical_formula_weight 665.59
_space_group_crystal_system triclinic
_space_group_IT_number 2
_space_group_name_Hall '-P 1'
_space_group_name_H-M_alt 'P -1'
_atom_sites_solution_hydrogens mixed
_audit_creation_method SHELXL-2018/3
_audit_update_record
;
2024-05-01 deposited with the CCDC.	2024-11-05 downloaded from the CCDC.
;
_cell_angle_alpha 78.604(2)
_cell_angle_beta 66.263(2)
_cell_angle_gamma 73.732(2)
_cell_formula_units_Z 2
_cell_length_a 11.4970(8)
_cell_length_b 12.2004(8)
_cell_length_c 12.3148(8)
_cell_measurement_reflns_used 9970
_cell_measurement_temperature 298(2)
_cell_measurement_theta_max 24.75
_cell_measurement_theta_min 2.33
_cell_volume 1510.84(18)
_computing_cell_refinement 'Bruker SAINT'
_computing_data_collection 'Bruker APEX2'
_computing_data_reduction 'Bruker SAINT'
_computing_structure_refinement 'SHELXL-2018/3 (Sheldrick, 2018)'
_computing_structure_solution 'SHELXL-2018/3 (Sheldrick, 2018)'
_diffrn_ambient_temperature 298(2)
_diffrn_measured_fraction_theta_full 1.000
_diffrn_measured_fraction_theta_max 1.000
_diffrn_measurement_device_type 'Bruker APEX-II CCD'
_diffrn_radiation_type MoK\a
_diffrn_radiation_wavelength 0.71073
_diffrn_reflns_av_R_equivalents 0.0761
_diffrn_reflns_av_unetI/netI 0.0472
_diffrn_reflns_Laue_measured_fraction_full 1.000
_diffrn_reflns_Laue_measured_fraction_max 1.000
_diffrn_reflns_limit_h_max 13
_diffrn_reflns_limit_h_min -13
_diffrn_reflns_limit_k_max 14
_diffrn_reflns_limit_k_min -14
_diffrn_reflns_limit_l_max 14
_diffrn_reflns_limit_l_min -14
_diffrn_reflns_number 24085
_diffrn_reflns_point_group_measured_fraction_full 1.000
_diffrn_reflns_point_group_measured_fraction_max 1.000
_diffrn_reflns_theta_full 25.019
_diffrn_reflns_theta_max 25.019
_diffrn_reflns_theta_min 1.747
_diffrn_source Mo
_exptl_absorpt_coefficient_mu 1.473
_exptl_absorpt_correction_T_max 0.833
_exptl_absorpt_correction_T_min 0.579
_exptl_absorpt_correction_type multi-scan
_exptl_absorpt_process_details SADABS
_exptl_crystal_colour YELLOW
_exptl_crystal_density_diffrn 1.463
_exptl_crystal_description BLOCK
_exptl_crystal_F_000 684
_exptl_crystal_size_max 0.417
_exptl_crystal_size_mid 0.156
_exptl_crystal_size_min 0.129
_refine_diff_density_max 0.662
_refine_diff_density_min -0.398
_refine_diff_density_rms 0.068
_refine_ls_extinction_method none
_refine_ls_goodness_of_fit_ref 1.046
_refine_ls_hydrogen_treatment constr
_refine_ls_matrix_type full
_refine_ls_number_parameters 408
_refine_ls_number_reflns 5345
_refine_ls_number_restraints 0
_refine_ls_restrained_S_all 1.046
_refine_ls_R_factor_all 0.0762
_refine_ls_R_factor_gt 0.0502
_refine_ls_shift/su_max 0.001
_refine_ls_shift/su_mean 0.000
_refine_ls_structure_factor_coef Fsqd
_refine_ls_weighting_details 'w=1/[\s^2^(Fo^2^)+(0.0638P)^2^+0.7517P] where P=(Fo^2^+2Fc^2^)/3'
_refine_ls_weighting_scheme calc
_refine_ls_wR_factor_gt 0.1216
_refine_ls_wR_factor_ref 0.1324
_reflns_Friedel_coverage 0.000
_reflns_number_gt 3789
_reflns_number_total 5345
_reflns_threshold_expression 'I > 2\s(I)'
_cod_data_source_file d4gc04534c2.cif
_cod_data_source_block 2_a
_cod_depositor_comments
;
The following automatic conversions were performed:

data item '_exptl_absorpt_correction_type' value 'MULTI-SCAN' was
changed to 'multi-scan' in accordance with the
/home/data/users/saulius/crontab/automatic-downloads/rss-feeds/RSC/lib/dictionaries/cif_core.dic
dictionary named 'cif_core.dic' version 2.4.2 last updated on
2011-04-26.

Automatic conversion script
Id: cif_fix_values 8170 2020-07-09 18:12:32Z antanas 

 Adding full bibliography for 7249547--7249550.cif.
;
_cod_database_code 7249550
_shelx_shelxl_version_number 2018/3
_shelx_space_group_comment
;
The symmetry employed for this shelxl refinement is uniquely defined
by the following loop, which should always be used as a source of
symmetry information in preference to the above space-group names.
They are only intended as comments.
;
_shelx_estimated_absorpt_t_min 0.579
_shelx_estimated_absorpt_t_max 0.833

loop_
_space_group_symop_operation_xyz
'x, y, z'
'-x, -y, -z'

loop_
_atom_site_label
_atom_site_type_symbol
_atom_site_fract_x
_atom_site_fract_y
_atom_site_fract_z
_atom_site_U_iso_or_equiv
_atom_site_adp_type
_atom_site_occupancy
_atom_site_site_symmetry_order
_atom_site_calc_flag
_atom_site_refinement_flags_posn
_atom_site_refinement_flags_adp
_atom_site_refinement_flags_occupancy
_atom_site_disorder_assembly
_atom_site_disorder_group
Br1 Br 0.14385(5) 0.96644(3) -0.19276(4) 0.0889(2) Uani 1 1 d . . . . .
S1 S 0.31688(9) 0.38947(8) 0.66177(7) 0.0573(3) Uani 1 1 d . . . . .
N1 N 0.2471(3) 0.4181(2) 0.5615(2) 0.0505(7) Uani 1 1 d . . . . .
N2 N 0.0770(2) 0.3424(2) 0.3005(2) 0.0502(7) Uani 1 1 d . . . . .
N3 N 0.4333(2) 0.3095(2) 0.0318(2) 0.0483(6) Uani 1 1 d . . . . .
N4 N 0.4103(2) 0.4141(2) -0.0352(2) 0.0476(6) Uani 1 1 d . . . . .
O1 O 0.3841(3) 0.4784(2) 0.6374(2) 0.0666(7) Uani 1 1 d . . . . .
O2 O 0.2183(3) 0.3724(2) 0.7751(2) 0.0791(8) Uani 1 1 d . . . . .
O3 O 0.3584(2) 0.2382(2) 0.2293(2) 0.0653(7) Uani 1 1 d . . . . .
C1 C 0.3365(3) 0.6334(3) -0.1383(3) 0.0548(8) Uani 1 1 d . . . . .
H1 H 0.403564 0.579906 -0.185565 0.066 Uiso 1 1 calc R U . . .
C2 C 0.2996(4) 0.7407(3) -0.1895(3) 0.0633(10) Uani 1 1 d . . . . .
H2 H 0.341729 0.760206 -0.270378 0.076 Uiso 1 1 calc R U . . .
C3 C 0.1997(3) 0.8193(3) -0.1202(3) 0.0533(8) Uani 1 1 d . . . . .
C4 C 0.1392(3) 0.7926(3) -0.0019(3) 0.0588(9) Uani 1 1 d . . . . .
H4 H 0.072478 0.846980 0.044372 0.071 Uiso 1 1 calc R U . . .
C5 C 0.1770(3) 0.6846(3) 0.0495(3) 0.0555(9) Uani 1 1 d . . . . .
H5 H 0.134998 0.666494 0.130642 0.067 Uiso 1 1 calc R U . . .
C6 C 0.2766(3) 0.6022(2) -0.0177(2) 0.0412(7) Uani 1 1 d . . . . .
C7 C 0.3183(3) 0.4856(3) 0.0340(2) 0.0418(7) Uani 1 1 d . . . . .
C8 C 0.2667(3) 0.4345(2) 0.1622(2) 0.0417(7) Uani 1 1 d . . . . .
C9 C 0.3548(3) 0.3145(3) 0.1508(3) 0.0457(7) Uani 1 1 d . . . . .
C10 C 0.5308(3) 0.2178(3) -0.0270(3) 0.0500(8) Uani 1 1 d . . . . .
C11 C 0.5662(4) 0.1166(3) 0.0372(4) 0.0773(11) Uani 1 1 d . . . . .
H11 H 0.525561 0.107773 0.119720 0.093 Uiso 1 1 calc R U . . .
C12 C 0.6633(5) 0.0280(4) -0.0229(5) 0.0947(14) Uani 1 1 d . . . . .
H12 H 0.687722 -0.040148 0.020065 0.114 Uiso 1 1 calc R U . . .
C13 C 0.7232(4) 0.0398(4) -0.1440(4) 0.0870(13) Uani 1 1 d . . . . .
H13 H 0.788265 -0.019711 -0.183421 0.104 Uiso 1 1 calc R U . . .
C14 C 0.6864(4) 0.1400(4) -0.2065(4) 0.0756(11) Uani 1 1 d . . . . .
H14 H 0.727028 0.148335 -0.289068 0.091 Uiso 1 1 calc R U . . .
C15 C 0.5903(3) 0.2287(3) -0.1495(3) 0.0603(9) Uani 1 1 d . . . . .
H15 H 0.565508 0.295898 -0.193488 0.072 Uiso 1 1 calc R U . . .
C16 C 0.1188(3) 0.4314(3) 0.2054(3) 0.0470(7) Uani 1 1 d . . . . .
H16 H 0.066257 0.505779 0.233944 0.056 Uiso 1 1 calc R U . . .
C17 C 0.0791(4) 0.4096(4) 0.1094(3) 0.0742(11) Uani 1 1 d . . . . .
H17A H -0.003465 0.460702 0.112425 0.089 Uiso 0.732(18) 1 d R U P A 1
H17B H 0.144405 0.422554 0.031161 0.089 Uiso 0.732(18) 1 d R U P A 1
H17C H 0.052282 0.482009 0.067204 0.089 Uiso 0.268(18) 1 d R U P A 2
H17D H 0.152218 0.362713 0.052379 0.089 Uiso 0.268(18) 1 d R U P A 2
C18 C 0.0694(13) 0.2894(8) 0.1320(6) 0.085(3) Uani 0.732(18) 1 d . . P A 1
H18A H 0.153630 0.237273 0.101224 0.102 Uiso 0.732(18) 1 d R U P A 1
H18B H 0.011622 0.277478 0.097938 0.102 Uiso 0.732(18) 1 d R U P A 1
C19 C 0.0078(5) 0.2770(4) 0.2718(4) 0.0906(14) Uani 1 1 d . . . . .
H19A H -0.085485 0.308766 0.301743 0.109 Uiso 0.732(18) 1 d R U P A 1
H19B H 0.024830 0.197250 0.303221 0.109 Uiso 0.732(18) 1 d R U P A 1
H19C H -0.071821 0.268225 0.338699 0.109 Uiso 0.268(18) 1 d R U P A 2
H19D H 0.060725 0.201708 0.249706 0.109 Uiso 0.268(18) 1 d R U P A 2
C20 C 0.0749(3) 0.3337(3) 0.4147(3) 0.0462(8) Uani 1 1 d . . . . .
C21 C -0.0044(3) 0.2705(3) 0.5086(3) 0.0582(9) Uani 1 1 d . . . . .
H21 H -0.062665 0.240269 0.495081 0.070 Uiso 1 1 calc R U . . .
C22 C 0.0015(3) 0.2516(3) 0.6212(3) 0.0614(9) Uani 1 1 d . . . . .
H22 H -0.050844 0.206481 0.679859 0.074 Uiso 1 1 calc R U . . .
C23 C 0.0799(3) 0.2957(3) 0.6496(3) 0.0561(9) Uani 1 1 d . . . . .
H23 H 0.082610 0.282040 0.725670 0.067 Uiso 1 1 calc R U . . .
C24 C 0.1563(3) 0.3626(3) 0.5591(3) 0.0465(8) Uani 1 1 d . . . . .
C25 C 0.1563(3) 0.3824(2) 0.4427(3) 0.0413(7) Uani 1 1 d . . . . .
C26 C 0.2552(3) 0.4471(2) 0.3726(2) 0.0402(7) Uani 1 1 d . . . . .
C27 C 0.2877(3) 0.4985(3) 0.2458(2) 0.0436(7) Uani 1 1 d . . . . .
H27A H 0.378364 0.503440 0.213481 0.052 Uiso 1 1 calc R U . . .
H27B H 0.235426 0.576197 0.245425 0.052 Uiso 1 1 calc R U . . .
C28 C 0.3086(3) 0.4646(3) 0.4439(3) 0.0489(8) Uani 1 1 d . . . . .
H28 H 0.376469 0.502052 0.419751 0.059 Uiso 1 1 calc R U . . .
C29 C 0.4312(3) 0.2599(3) 0.6269(3) 0.0549(8) Uani 1 1 d . . . . .
C30 C 0.4000(4) 0.1572(4) 0.6850(4) 0.0739(11) Uani 1 1 d . . . . .
H30 H 0.318895 0.155889 0.745008 0.089 Uiso 1 1 calc R U . . .
C31 C 0.4913(5) 0.0562(4) 0.6524(4) 0.0873(13) Uani 1 1 d . . . . .
H31 H 0.469717 -0.013301 0.689922 0.105 Uiso 1 1 calc R U . . .
C32 C 0.6119(5) 0.0556(4) 0.5668(4) 0.0811(12) Uani 1 1 d . . . . .
C33 C 0.7130(6) -0.0552(4) 0.5357(5) 0.125(2) Uani 1 1 d . . . . .
H33A H 0.752215 -0.079908 0.594611 0.187 Uiso 1 1 calc R U . . .
H33B H 0.778870 -0.042926 0.458903 0.187 Uiso 1 1 calc R U . . .
H33C H 0.671909 -0.112955 0.533892 0.187 Uiso 1 1 calc R U . . .
C34 C 0.6407(4) 0.1598(4) 0.5096(3) 0.0771(11) Uani 1 1 d . . . . .
H34 H 0.722399 0.160818 0.450419 0.093 Uiso 1 1 calc R U . . .
C35 C 0.5521(4) 0.2613(3) 0.5378(3) 0.0638(9) Uani 1 1 d . . . . .
H35 H 0.572859 0.330371 0.497684 0.077 Uiso 1 1 calc R U . . .
C18' C -0.021(2) 0.352(2) 0.1625(16) 0.074(7) Uani 0.268(18) 1 d . . P A 2
H18C H -0.019816 0.304038 0.107871 0.089 Uiso 0.268(18) 1 calc R U P A 2
H18D H -0.104670 0.405346 0.188354 0.089 Uiso 0.268(18) 1 calc R U P A 2

loop_
_atom_site_aniso_label
_atom_site_aniso_U_11
_atom_site_aniso_U_22
_atom_site_aniso_U_33
_atom_site_aniso_U_23
_atom_site_aniso_U_13
_atom_site_aniso_U_12
Br1 0.1001(4) 0.0543(3) 0.0775(3) 0.0158(2) -0.0198(2) 0.0008(2)
S1 0.0696(6) 0.0646(6) 0.0350(5) -0.0085(4) -0.0169(4) -0.0118(5)
N1 0.0544(16) 0.0556(16) 0.0372(14) -0.0021(12) -0.0125(12) -0.0142(13)
N2 0.0471(15) 0.0555(16) 0.0514(16) 0.0006(13) -0.0177(13) -0.0214(13)
N3 0.0462(15) 0.0448(15) 0.0425(15) -0.0028(12) -0.0098(12) -0.0038(12)
N4 0.0465(15) 0.0483(15) 0.0410(14) 0.0003(12) -0.0124(12) -0.0086(13)
O1 0.0932(18) 0.0611(15) 0.0577(14) -0.0139(12) -0.0326(13) -0.0233(14)
O2 0.0860(18) 0.101(2) 0.0356(13) -0.0097(13) -0.0105(13) -0.0146(16)
O3 0.0689(15) 0.0488(14) 0.0524(14) 0.0063(11) -0.0104(12) 0.0005(12)
C1 0.0517(19) 0.054(2) 0.0430(19) -0.0069(15) -0.0100(15) 0.0018(16)
C2 0.065(2) 0.065(2) 0.0390(19) 0.0038(17) -0.0100(17) -0.0024(19)
C3 0.055(2) 0.0456(19) 0.051(2) 0.0058(15) -0.0178(17) -0.0097(16)
C4 0.064(2) 0.0452(19) 0.049(2) -0.0050(15) -0.0112(17) 0.0009(16)
C5 0.058(2) 0.056(2) 0.0355(17) 0.0001(15) -0.0059(15) -0.0072(17)
C6 0.0417(17) 0.0447(17) 0.0352(16) -0.0017(13) -0.0133(13) -0.0097(14)
C7 0.0362(16) 0.0479(18) 0.0360(16) -0.0038(14) -0.0088(13) -0.0084(14)
C8 0.0403(16) 0.0420(17) 0.0379(16) 0.0011(13) -0.0117(13) -0.0090(14)
C9 0.0445(18) 0.0466(19) 0.0431(18) 0.0014(15) -0.0136(15) -0.0134(15)
C10 0.0442(18) 0.0464(19) 0.058(2) -0.0144(15) -0.0154(16) -0.0062(15)
C11 0.087(3) 0.059(2) 0.067(2) -0.0136(19) -0.024(2) 0.010(2)
C12 0.107(4) 0.066(3) 0.094(4) -0.021(2) -0.040(3) 0.019(3)
C13 0.079(3) 0.079(3) 0.090(3) -0.037(3) -0.024(3) 0.012(2)
C14 0.069(3) 0.084(3) 0.065(2) -0.031(2) -0.010(2) -0.011(2)
C15 0.060(2) 0.059(2) 0.057(2) -0.0136(17) -0.0149(18) -0.0105(18)
C16 0.0408(17) 0.0510(19) 0.0461(18) -0.0022(14) -0.0146(14) -0.0096(14)
C17 0.068(3) 0.103(3) 0.065(2) 0.008(2) -0.034(2) -0.035(2)
C18 0.108(8) 0.096(6) 0.074(4) -0.012(4) -0.039(4) -0.045(5)
C19 0.113(4) 0.106(3) 0.082(3) 0.014(2) -0.048(3) -0.067(3)
C20 0.0338(16) 0.0459(18) 0.0481(19) -0.0022(14) -0.0077(14) -0.0053(14)
C21 0.0424(19) 0.062(2) 0.061(2) 0.0009(17) -0.0065(16) -0.0212(17)
C22 0.049(2) 0.064(2) 0.049(2) 0.0061(17) 0.0052(16) -0.0196(18)
C23 0.0476(19) 0.061(2) 0.0383(18) 0.0007(15) 0.0016(15) -0.0098(17)
C24 0.0387(17) 0.0471(18) 0.0388(17) -0.0048(14) -0.0026(14) -0.0040(14)
C25 0.0329(15) 0.0407(17) 0.0381(17) -0.0028(13) -0.0051(13) -0.0025(13)
C26 0.0407(16) 0.0396(16) 0.0349(16) -0.0021(12) -0.0104(13) -0.0069(13)
C27 0.0417(17) 0.0477(18) 0.0389(16) 0.0014(13) -0.0111(13) -0.0154(14)
C28 0.0523(19) 0.0515(19) 0.0410(18) -0.0001(14) -0.0136(15) -0.0167(16)
C29 0.067(2) 0.057(2) 0.0443(19) 0.0025(16) -0.0274(18) -0.0135(18)
C30 0.079(3) 0.072(3) 0.065(2) 0.014(2) -0.024(2) -0.025(2)
C31 0.105(4) 0.058(3) 0.088(3) 0.025(2) -0.037(3) -0.021(3)
C32 0.106(4) 0.064(3) 0.062(3) 0.005(2) -0.036(3) -0.002(2)
C33 0.151(5) 0.074(3) 0.093(4) 0.004(3) -0.032(3) 0.034(3)
C34 0.085(3) 0.073(3) 0.050(2) 0.0037(19) -0.018(2) 0.002(2)
C35 0.076(3) 0.056(2) 0.049(2) 0.0054(17) -0.0194(19) -0.012(2)
C18' 0.060(13) 0.102(16) 0.076(11) -0.024(10) -0.026(9) -0.029(12)

loop_
_atom_type_symbol
_atom_type_description
_atom_type_scat_dispersion_real
_atom_type_scat_dispersion_imag
_atom_type_scat_source
C C 0.0033 0.0016 'International Tables Vol C Tables 4.2.6.8 and 6.1.1.4'
H H 0.0000 0.0000 'International Tables Vol C Tables 4.2.6.8 and 6.1.1.4'
Br Br -0.2901 2.4595 'International Tables Vol C Tables 4.2.6.8 and 6.1.1.4'
N N 0.0061 0.0033 'International Tables Vol C Tables 4.2.6.8 and 6.1.1.4'
O O 0.0106 0.0060 'International Tables Vol C Tables 4.2.6.8 and 6.1.1.4'
S S 0.1246 0.1234 'International Tables Vol C Tables 4.2.6.8 and 6.1.1.4'

loop_
_geom_angle_atom_site_label_1
_geom_angle_atom_site_label_2
_geom_angle_atom_site_label_3
_geom_angle
_geom_angle_site_symmetry_1
_geom_angle_site_symmetry_3
_geom_angle_publ_flag
O1 S1 O2 120.60(16) . . ?
O1 S1 N1 104.97(14) . . ?
O2 S1 N1 107.00(15) . . ?
O1 S1 C29 108.88(16) . . ?
O2 S1 C29 109.23(17) . . ?
N1 S1 C29 105.00(14) . . ?
C24 N1 C28 107.3(2) . . ?
C24 N1 S1 126.2(2) . . ?
C28 N1 S1 121.9(2) . . ?
C20 N2 C19 120.9(3) . . ?
C20 N2 C16 126.2(2) . . ?
C19 N2 C16 111.4(3) . . ?
C9 N3 N4 111.9(2) . . ?
C9 N3 C10 129.8(3) . . ?
N4 N3 C10 118.4(2) . . ?
C7 N4 N3 108.8(2) . . ?
C2 C1 C6 121.7(3) . . ?
C2 C1 H1 119.2 . . ?
C6 C1 H1 119.2 . . ?
C1 C2 C3 119.2(3) . . ?
C1 C2 H2 120.4 . . ?
C3 C2 H2 120.4 . . ?
C4 C3 C2 121.0(3) . . ?
C4 C3 Br1 119.9(3) . . ?
C2 C3 Br1 119.2(2) . . ?
C3 C4 C5 119.6(3) . . ?
C3 C4 H4 120.2 . . ?
C5 C4 H4 120.2 . . ?
C4 C5 C6 121.2(3) . . ?
C4 C5 H5 119.4 . . ?
C6 C5 H5 119.4 . . ?
C1 C6 C5 117.3(3) . . ?
C1 C6 C7 120.1(3) . . ?
C5 C6 C7 122.6(3) . . ?
N4 C7 C6 118.5(3) . . ?
N4 C7 C8 112.9(3) . . ?
C6 C7 C8 128.6(3) . . ?
C7 C8 C9 99.8(2) . . ?
C7 C8 C27 111.4(2) . . ?
C9 C8 C27 110.9(2) . . ?
C7 C8 C16 112.0(2) . . ?
C9 C8 C16 111.9(2) . . ?
C27 C8 C16 110.5(2) . . ?
O3 C9 N3 125.8(3) . . ?
O3 C9 C8 127.7(3) . . ?
N3 C9 C8 106.5(2) . . ?
C15 C10 C11 119.6(3) . . ?
C15 C10 N3 120.0(3) . . ?
C11 C10 N3 120.4(3) . . ?
C10 C11 C12 119.3(4) . . ?
C10 C11 H11 120.4 . . ?
C12 C11 H11 120.4 . . ?
C13 C12 C11 120.9(4) . . ?
C13 C12 H12 119.5 . . ?
C11 C12 H12 119.5 . . ?
C12 C13 C14 119.2(4) . . ?
C12 C13 H13 120.4 . . ?
C14 C13 H13 120.4 . . ?
C13 C14 C15 121.1(4) . . ?
C13 C14 H14 119.5 . . ?
C15 C14 H14 119.5 . . ?
C14 C15 C10 119.9(4) . . ?
C14 C15 H15 120.0 . . ?
C10 C15 H15 120.0 . . ?
N2 C16 C17 103.0(3) . . ?
N2 C16 C8 115.2(2) . . ?
C17 C16 C8 114.2(3) . . ?
N2 C16 H16 108.0 . . ?
C17 C16 H16 108.0 . . ?
C8 C16 H16 108.0 . . ?
C18' C17 C16 108.6(7) . . ?
C18 C17 C16 106.7(4) . . ?
C18 C17 H17A 111.1 . . ?
C16 C17 H17A 110.4 . . ?
C18 C17 H17B 109.8 . . ?
C16 C17 H17B 110.4 . . ?
H17A C17 H17B 108.5 . . ?
C18' C17 H17C 111.3 . . ?
C16 C17 H17C 109.6 . . ?
C18' C17 H17D 108.9 . . ?
C16 C17 H17D 110.2 . . ?
H17C C17 H17D 108.2 . . ?
C17 C18 C19 100.3(6) . . ?
C17 C18 H18A 112.4 . . ?
C19 C18 H18A 112.5 . . ?
C17 C18 H18B 110.9 . . ?
C19 C18 H18B 111.2 . . ?
H18A C18 H18B 109.3 . . ?
N2 C19 C18' 102.8(6) . . ?
N2 C19 C18 101.3(4) . . ?
N2 C19 H19A 111.6 . . ?
C18 C19 H19A 112.3 . . ?
N2 C19 H19B 111.4 . . ?
C18 C19 H19B 110.9 . . ?
H19A C19 H19B 109.2 . . ?
N2 C19 H19C 110.7 . . ?
C18' C19 H19C 111.9 . . ?
N2 C19 H19D 111.8 . . ?
C18' C19 H19D 110.5 . . ?
H19C C19 H19D 109.0 . . ?
N2 C20 C21 121.1(3) . . ?
N2 C20 C25 122.6(3) . . ?
C21 C20 C25 116.3(3) . . ?
C22 C21 C20 121.8(3) . . ?
C22 C21 H21 119.1 . . ?
C20 C21 H21 119.1 . . ?
C23 C22 C21 122.9(3) . . ?
C23 C22 H22 118.5 . . ?
C21 C22 H22 118.5 . . ?
C22 C23 C24 116.5(3) . . ?
C22 C23 H23 121.8 . . ?
C24 C23 H23 121.8 . . ?
C23 C24 C25 122.9(3) . . ?
C23 C24 N1 129.3(3) . . ?
C25 C24 N1 107.7(2) . . ?
C24 C25 C20 119.5(3) . . ?
C24 C25 C26 106.6(3) . . ?
C20 C25 C26 133.7(3) . . ?
C28 C26 C25 108.2(3) . . ?
C28 C26 C27 123.1(3) . . ?
C25 C26 C27 128.5(3) . . ?
C26 C27 C8 116.2(2) . . ?
C26 C27 H27A 108.2 . . ?
C8 C27 H27A 108.2 . . ?
C26 C27 H27B 108.2 . . ?
C8 C27 H27B 108.2 . . ?
H27A C27 H27B 107.4 . . ?
C26 C28 N1 110.1(3) . . ?
C26 C28 H28 124.9 . . ?
N1 C28 H28 124.9 . . ?
C30 C29 C35 120.2(3) . . ?
C30 C29 S1 120.5(3) . . ?
C35 C29 S1 119.2(3) . . ?
C29 C30 C31 118.9(4) . . ?
C29 C30 H30 120.6 . . ?
C31 C30 H30 120.6 . . ?
C32 C31 C30 121.8(4) . . ?
C32 C31 H31 119.1 . . ?
C30 C31 H31 119.1 . . ?
C31 C32 C34 118.1(4) . . ?
C31 C32 C33 121.3(4) . . ?
C34 C32 C33 120.5(4) . . ?
C32 C33 H33A 109.5 . . ?
C32 C33 H33B 109.5 . . ?
H33A C33 H33B 109.5 . . ?
C32 C33 H33C 109.5 . . ?
H33A C33 H33C 109.5 . . ?
H33B C33 H33C 109.5 . . ?
C35 C34 C32 121.7(4) . . ?
C35 C34 H34 119.2 . . ?
C32 C34 H34 119.2 . . ?
C34 C35 C29 119.2(3) . . ?
C34 C35 H35 120.4 . . ?
C29 C35 H35 120.4 . . ?
C17 C18' C19 104.4(11) . . ?
C17 C18' H18C 110.9 . . ?
C19 C18' H18C 110.9 . . ?
C17 C18' H18D 110.9 . . ?
C19 C18' H18D 110.9 . . ?
H18C C18' H18D 108.9 . . ?

loop_
_geom_bond_atom_site_label_1
_geom_bond_atom_site_label_2
_geom_bond_distance
_geom_bond_site_symmetry_2
_geom_bond_publ_flag
Br1 C3 1.901(3) . ?
S1 O1 1.420(2) . ?
S1 O2 1.421(3) . ?
S1 N1 1.662(3) . ?
S1 C29 1.749(4) . ?
N1 C24 1.406(4) . ?
N1 C28 1.412(4) . ?
N2 C20 1.379(4) . ?
N2 C19 1.446(5) . ?
N2 C16 1.455(4) . ?
N3 C9 1.380(4) . ?
N3 N4 1.396(3) . ?
N3 C10 1.414(4) . ?
N4 C7 1.287(4) . ?
O3 C9 1.207(4) . ?
C1 C2 1.367(5) . ?
C1 C6 1.388(4) . ?
C1 H1 0.9300 . ?
C2 C3 1.373(5) . ?
C2 H2 0.9300 . ?
C3 C4 1.355(5) . ?
C4 C5 1.378(4) . ?
C4 H4 0.9300 . ?
C5 C6 1.388(4) . ?
C5 H5 0.9300 . ?
C6 C7 1.471(4) . ?
C7 C8 1.516(4) . ?
C8 C9 1.525(4) . ?
C8 C27 1.534(4) . ?
C8 C16 1.573(4) . ?
C10 C15 1.379(5) . ?
C10 C11 1.381(5) . ?
C11 C12 1.392(6) . ?
C11 H11 0.9300 . ?
C12 C13 1.364(6) . ?
C12 H12 0.9300 . ?
C13 C14 1.367(6) . ?
C13 H13 0.9300 . ?
C14 C15 1.375(5) . ?
C14 H14 0.9300 . ?
C15 H15 0.9300 . ?
C16 C17 1.518(5) . ?
C16 H16 0.9800 . ?
C17 C18' 1.380(16) . ?
C17 C18 1.465(8) . ?
C17 H17A 0.9700 . ?
C17 H17B 0.9700 . ?
C17 H17C 0.9700 . ?
C17 H17D 0.9700 . ?
C18 C19 1.570(9) . ?
C18 H18A 0.9700 . ?
C18 H18B 0.9700 . ?
C19 C18' 1.566(19) . ?
C19 H19A 0.9700 . ?
C19 H19B 0.9700 . ?
C19 H19C 0.9700 . ?
C19 H19D 0.9700 . ?
C20 C21 1.398(4) . ?
C20 C25 1.414(4) . ?
C21 C22 1.387(5) . ?
C21 H21 0.9300 . ?
C22 C23 1.350(5) . ?
C22 H22 0.9300 . ?
C23 C24 1.392(4) . ?
C23 H23 0.9300 . ?
C24 C25 1.406(4) . ?
C25 C26 1.451(4) . ?
C26 C28 1.332(4) . ?
C26 C27 1.498(4) . ?
C27 H27A 0.9700 . ?
C27 H27B 0.9700 . ?
C28 H28 0.9300 . ?
C29 C30 1.378(5) . ?
C29 C35 1.384(5) . ?
C30 C31 1.384(6) . ?
C30 H30 0.9300 . ?
C31 C32 1.362(6) . ?
C31 H31 0.9300 . ?
C32 C34 1.384(6) . ?
C32 C33 1.513(6) . ?
C33 H33A 0.9600 . ?
C33 H33B 0.9600 . ?
C33 H33C 0.9600 . ?
C34 C35 1.368(5) . ?
C34 H34 0.9300 . ?
C35 H35 0.9300 . ?
C18' H18C 0.9700 . ?
C18' H18D 0.9700 . ?
